data_2216511
loop_
_publ_author_name
'Yanlong Sun'
'Yantuan Li'
'Xin Cui'
'Xiuting Lang'

_publ_section_title Bromidobis(morpholine-4-dithiocarboxylato-\k^2^<i>S</i>,<i>S</i>')antimony(III)
_journal_coeditor_code HB2665
_journal_issue 12
_journal_name_full 'Acta Crystallographica Section E'
_journal_page_first m3132
_journal_page_last m3132
_journal_paper_doi 10.1107/S1600536807060382
_journal_volume 63
_journal_year 2007
_chemical_formula_iupac '[Sb Br (C5 H8 N O S2)2]'
_chemical_formula_moiety 'C10 H16 Br N2 O2 S4 Sb'
_chemical_formula_sum 'C10 H16 Br N2 O2 S4 Sb'
_chemical_formula_weight 526.15
_chemical_name_systematic
;
Bromidobis(morpholine-4-dithiocarboxylato-\k^2^S,S')antimony(III)
;
_space_group_IT_number 2
_symmetry_cell_setting triclinic
_symmetry_space_group_name_Hall '-P 1'
_symmetry_space_group_name_H-M 'P -1'
_atom_sites_solution_hydrogens geom
_atom_sites_solution_primary direct
_atom_sites_solution_secondary difmap
_audit_creation_method SHELXL-97
_cell_angle_alpha 71.060(4)
_cell_angle_beta 81.796(4)
_cell_angle_gamma 76.924(3)
_cell_formula_units_Z 2
_cell_length_a 6.428(2)
_cell_length_b 11.175(4)
_cell_length_c 13.241(4)
_cell_measurement_reflns_used 2859
_cell_measurement_temperature 293(2)
_cell_measurement_theta_max 27.981
_cell_measurement_theta_min 2.909
_cell_volume 873.8(5)
_computing_cell_refinement 'SAINT (Bruker 1998)'
_computing_data_collection 'SMART (Bruker 1998)'
_computing_data_reduction 'SAINT (Bruker 1998)'
_computing_molecular_graphics 'SHELXTL (Bruker 1998)'
_computing_publication_material 'SHELXL97 (Bruker 1998)'
_computing_structure_refinement 'SHELXL97 (Sheldrick, 1997)'
_computing_structure_solution 'SHELXS97 (Sheldrick, 1997)'
_diffrn_ambient_temperature 293(2)
_diffrn_measured_fraction_theta_full 0.987
_diffrn_measured_fraction_theta_max 0.987
_diffrn_measurement_device_type 'Bruker SMART CCD'
_diffrn_measurement_method \w
_diffrn_radiation_monochromator graphite
_diffrn_radiation_source 'fine-focus sealed tube'
_diffrn_radiation_type MoK\a
_diffrn_radiation_wavelength 0.71073
_diffrn_reflns_av_R_equivalents 0.0221
_diffrn_reflns_av_sigmaI/netI 0.0435
_diffrn_reflns_limit_h_max 7
_diffrn_reflns_limit_h_min -4
_diffrn_reflns_limit_k_max 13
_diffrn_reflns_limit_k_min -13
_diffrn_reflns_limit_l_max 15
_diffrn_reflns_limit_l_min -15
_diffrn_reflns_number 4592
_diffrn_reflns_theta_full 25.01
_diffrn_reflns_theta_max 25.01
_diffrn_reflns_theta_min 2.14
_exptl_absorpt_coefficient_mu 4.343
_exptl_absorpt_correction_T_max 0.257
_exptl_absorpt_correction_T_min 0.230
_exptl_absorpt_correction_type multi-scan
_exptl_absorpt_process_details '(SADABS; Sheldrick, 1996)'
_exptl_crystal_colour yellow
_exptl_crystal_density_diffrn 2.000
_exptl_crystal_density_method 'not measured'
_exptl_crystal_description block
_exptl_crystal_F_000 512
_exptl_crystal_size_max 0.48
_exptl_crystal_size_mid 0.46
_exptl_crystal_size_min 0.43
_refine_diff_density_max 2.018
_refine_diff_density_min -1.039
_refine_ls_extinction_method none
_refine_ls_goodness_of_fit_ref 1.035
_refine_ls_hydrogen_treatment constr
_refine_ls_matrix_type full
_refine_ls_number_parameters 181
_refine_ls_number_reflns 3044
_refine_ls_number_restraints 0
_refine_ls_restrained_S_all 1.035
_refine_ls_R_factor_all 0.0590
_refine_ls_R_factor_gt 0.0516
_refine_ls_shift/su_max 0.000
_refine_ls_shift/su_mean 0.000
_refine_ls_structure_factor_coef Fsqd
_refine_ls_weighting_details 'calc w=1/[\s^2^(Fo^2^)+(0.0961P)^2^+5.9643P] where P=(Fo^2^+2Fc^2^)/3'
_refine_ls_weighting_scheme calc
_refine_ls_wR_factor_gt 0.1557
_refine_ls_wR_factor_ref 0.1602
_reflns_number_gt 2616
_reflns_number_total 3044
_reflns_threshold_expression I>2\s(I)
_cod_data_source_file hb2665.cif
_cod_data_source_block I
_cod_depositor_comments
;
The following automatic conversions were performed:
'_symmetry_cell_setting' value 'Triclinic' changed to 'triclinic'
according to '/home/saulius/struct/CIF-dictionaries/cif_core.dic'
dictionary named 'cif_core.dic' version 2.4.1 from 2010-06-29.

Automatic conversion script
Id: cif_fix_enum 1527 2010-12-29 10:47:43Z saulius 

The following automatic conversions were performed:

'_symmetry_cell_setting' value 'Triclinic' changed to 'triclinic'
according to /home/saulius/struct/CIF-dictionaries/cif_core.dic
dictionary named 'cif_core.dic' version 2.4.1 from 2010-06-29.

Automatic conversion script
Id: cif_fix_values 1715 2011-07-08 13:25:40Z adriana 
;
_cod_database_code 2216511
_cod_database_fobs_code 2216511

loop_
_symmetry_equiv_pos_as_xyz
'x, y, z'
'-x, -y, -z'

loop_
_atom_site_type_symbol
_atom_site_label
_atom_site_fract_x
_atom_site_fract_y
_atom_site_fract_z
_atom_site_U_iso_or_equiv
_atom_site_adp_type
_atom_site_calc_flag
_atom_site_refinement_flags
_atom_site_occupancy
Sb Sb1 -0.00045(9) 0.46615(5) 0.32671(4) 0.0291(2) Uani d . 1
Br Br1 0.16432(17) 0.69319(9) 0.27216(8) 0.0455(3) Uani d . 1
N N1 0.2808(12) 0.1526(7) 0.5928(6) 0.0327(16) Uani d . 1
N N2 0.2041(11) 0.3082(7) 0.0529(6) 0.0326(16) Uani d . 1
O O1 0.5164(13) -0.0596(7) 0.7403(6) 0.0519(18) Uani d . 1
O O2 0.3961(12) 0.1478(7) -0.0739(5) 0.0477(17) Uani d . 1
S S1 0.2747(4) 0.3940(2) 0.46525(18) 0.0347(5) Uani d . 1
S S2 0.0126(4) 0.2235(2) 0.43813(19) 0.0402(6) Uani d . 1
S S3 0.2845(3) 0.4096(2) 0.19460(18) 0.0336(5) Uani d . 1
S S4 -0.1470(3) 0.3730(2) 0.17329(19) 0.0375(5) Uani d . 1
C C1 0.1961(13) 0.2443(8) 0.5102(7) 0.0299(18) Uani d . 1
C C2 0.4261(16) 0.1714(9) 0.6596(8) 0.041(2) Uani d . 1
H H2A 0.3463 0.1874 0.7234 0.049 Uiso calc R 1
H H2B 0.4890 0.2461 0.6204 0.049 Uiso calc R 1
C C3 0.6012(17) 0.0538(9) 0.6913(9) 0.047(2) Uani d . 1
H H3A 0.6928 0.0451 0.6282 0.056 Uiso calc R 1
H H3B 0.6882 0.0647 0.7406 0.056 Uiso calc R 1
C C4 0.3955(18) -0.0798(9) 0.6673(9) 0.048(3) Uani d . 1
H H4A 0.3447 -0.1602 0.6996 0.057 Uiso calc R 1
H H4B 0.4857 -0.0857 0.6031 0.057 Uiso calc R 1
C C5 0.2063(16) 0.0308(9) 0.6381(8) 0.042(2) Uani d . 1
H H5A 0.1272 0.0182 0.5864 0.050 Uiso calc R 1
H H5B 0.1108 0.0329 0.7015 0.050 Uiso calc R 1
C C6 0.1182(13) 0.3570(7) 0.1320(6) 0.0270(17) Uani d . 1
C C7 0.4269(14) 0.3060(9) 0.0091(8) 0.038(2) Uani d . 1
H H7A 0.5094 0.3198 0.0588 0.046 Uiso calc R 1
H H7B 0.4328 0.3750 -0.0579 0.046 Uiso calc R 1
C C8 0.5227(16) 0.1772(9) -0.0101(8) 0.041(2) Uani d . 1
H H8A 0.6655 0.1798 -0.0452 0.049 Uiso calc R 1
H H8B 0.5349 0.1099 0.0582 0.049 Uiso calc R 1
C C9 0.1872(17) 0.1407(10) -0.0235(8) 0.046(2) Uani d . 1
H H9A 0.1969 0.0745 0.0455 0.055 Uiso calc R 1
H H9B 0.1049 0.1163 -0.0670 0.055 Uiso calc R 1
C C10 0.0739(17) 0.2665(11) -0.0077(9) 0.049(3) Uani d . 1
H H10A 0.0500 0.3311 -0.0767 0.059 Uiso calc R 1
H H10B -0.0643 0.2572 0.0311 0.059 Uiso calc R 1

loop_
_atom_site_aniso_label
_atom_site_aniso_U_11
_atom_site_aniso_U_22
_atom_site_aniso_U_33
_atom_site_aniso_U_12
_atom_site_aniso_U_13
_atom_site_aniso_U_23
Sb1 0.0306(3) 0.0284(3) 0.0290(3) -0.0039(2) -0.0028(2) -0.0107(2)
Br1 0.0604(7) 0.0351(5) 0.0466(6) -0.0170(5) -0.0012(5) -0.0156(4)
N1 0.035(4) 0.030(4) 0.032(4) -0.009(3) -0.007(3) -0.004(3)
N2 0.027(4) 0.036(4) 0.042(4) -0.005(3) -0.006(3) -0.020(3)
O1 0.069(5) 0.037(4) 0.047(4) -0.010(3) -0.025(4) 0.000(3)
O2 0.058(4) 0.050(4) 0.043(4) -0.010(3) 0.000(3) -0.026(3)
S1 0.0436(13) 0.0311(11) 0.0342(11) -0.0125(9) -0.0104(9) -0.0099(9)
S2 0.0489(14) 0.0360(12) 0.0401(13) -0.0165(10) -0.0160(10) -0.0067(10)
S3 0.0260(11) 0.0441(12) 0.0407(12) -0.0111(9) -0.0009(9) -0.0243(10)
S4 0.0253(11) 0.0490(13) 0.0432(13) -0.0070(10) -0.0045(9) -0.0200(11)
C1 0.027(4) 0.033(4) 0.032(4) -0.009(3) -0.001(3) -0.011(4)
C2 0.053(6) 0.034(5) 0.039(5) -0.005(4) -0.015(4) -0.013(4)
C3 0.047(6) 0.043(5) 0.053(6) -0.010(5) -0.023(5) -0.009(5)
C4 0.065(7) 0.033(5) 0.045(6) -0.014(5) -0.021(5) -0.001(4)
C5 0.046(6) 0.034(5) 0.044(5) -0.017(4) -0.005(4) -0.002(4)
C6 0.028(4) 0.023(4) 0.031(4) -0.008(3) -0.008(3) -0.007(3)
C7 0.035(5) 0.041(5) 0.042(5) -0.011(4) -0.004(4) -0.016(4)
C8 0.044(5) 0.045(5) 0.035(5) -0.004(4) -0.003(4) -0.017(4)
C9 0.055(6) 0.045(6) 0.050(6) -0.011(5) -0.011(5) -0.025(5)
C10 0.044(6) 0.063(7) 0.055(6) -0.007(5) -0.013(5) -0.036(5)

loop_
_atom_type_symbol
_atom_type_description
_atom_type_scat_dispersion_real
_atom_type_scat_dispersion_imag
_atom_type_scat_source
C C 0.0033 0.0016 'International Tables Vol C Tables 4.2.6.8 and 6.1.1.4'
H H 0.0000 0.0000 'International Tables Vol C Tables 4.2.6.8 and 6.1.1.4'
N N 0.0061 0.0033 'International Tables Vol C Tables 4.2.6.8 and 6.1.1.4'
Sb Sb -0.5866 1.5461 'International Tables Vol C Tables 4.2.6.8 and 6.1.1.4'
S S 0.1246 0.1234 'International Tables Vol C Tables 4.2.6.8 and 6.1.1.4'
Br Br -0.2901 2.4595 'International Tables Vol C Tables 4.2.6.8 and 6.1.1.4'
O O 0.0106 0.0060 'International Tables Vol C Tables 4.2.6.8 and 6.1.1.4'

loop_
_geom_angle_atom_site_label_1
_geom_angle_atom_site_label_2
_geom_angle_atom_site_label_3
_geom_angle
_geom_angle_publ_flag
S3 Sb1 S1 89.32(8) y
S3 Sb1 S2 92.18(8) y
S1 Sb1 S2 69.49(7) y
S3 Sb1 Br1 83.76(6) y
S1 Sb1 Br1 80.99(6) y
S2 Sb1 Br1 150.27(6) y
S3 Sb1 S4 66.17(7) y
S1 Sb1 S4 139.75(7) y
S2 Sb1 S4 79.63(7) y
Br1 Sb1 S4 124.28(6) y
C1 N1 C5 122.2(8) ?
C1 N1 C2 123.5(7) ?
C5 N1 C2 113.3(7) ?
C6 N2 C7 123.8(7) ?
C6 N2 C10 122.0(7) ?
C7 N2 C10 113.7(7) ?
C3 O1 C4 110.0(7) ?
C8 O2 C9 110.7(7) ?
C1 S1 Sb1 87.9(3) ?
C1 S2 Sb1 86.0(3) ?
C6 S3 Sb1 94.4(3) ?
C6 S4 Sb1 80.8(3) ?
N1 C1 S2 122.9(6) ?
N1 C1 S1 120.7(6) ?
S2 C1 S1 116.3(5) ?
N1 C2 C3 110.4(7) ?
N1 C2 H2A 109.6 ?
C3 C2 H2A 109.6 ?
N1 C2 H2B 109.6 ?
C3 C2 H2B 109.6 ?
H2A C2 H2B 108.1 ?
O1 C3 C2 111.6(8) ?
O1 C3 H3A 109.3 ?
C2 C3 H3A 109.3 ?
O1 C3 H3B 109.3 ?
C2 C3 H3B 109.3 ?
H3A C3 H3B 108.0 ?
O1 C4 C5 109.9(9) ?
O1 C4 H4A 109.7 ?
C5 C4 H4A 109.7 ?
O1 C4 H4B 109.7 ?
C5 C4 H4B 109.7 ?
H4A C4 H4B 108.2 ?
N1 C5 C4 110.0(8) ?
N1 C5 H5A 109.7 ?
C4 C5 H5A 109.7 ?
N1 C5 H5B 109.7 ?
C4 C5 H5B 109.7 ?
H5A C5 H5B 108.2 ?
N2 C6 S4 123.2(6) ?
N2 C6 S3 118.3(6) ?
S4 C6 S3 118.5(5) ?
N2 C7 C8 110.1(7) ?
N2 C7 H7A 109.6 ?
C8 C7 H7A 109.6 ?
N2 C7 H7B 109.6 ?
C8 C7 H7B 109.6 ?
H7A C7 H7B 108.1 ?
O2 C8 C7 111.4(8) ?
O2 C8 H8A 109.3 ?
C7 C8 H8A 109.3 ?
O2 C8 H8B 109.3 ?
C7 C8 H8B 109.3 ?
H8A C8 H8B 108.0 ?
O2 C9 C10 111.6(9) ?
O2 C9 H9A 109.3 ?
C10 C9 H9A 109.3 ?
O2 C9 H9B 109.3 ?
C10 C9 H9B 109.3 ?
H9A C9 H9B 108.0 ?
N2 C10 C9 109.7(8) ?
N2 C10 H10A 109.7 ?
C9 C10 H10A 109.7 ?
N2 C10 H10B 109.7 ?
C9 C10 H10B 109.7 ?
H10A C10 H10B 108.2 ?

loop_
_geom_bond_atom_site_label_1
_geom_bond_atom_site_label_2
_geom_bond_distance
_geom_bond_publ_flag
Sb1 S3 2.469(2) y
Sb1 S1 2.542(2) y
Sb1 S2 2.621(2) y
Sb1 S4 2.909(2) y
Sb1 Br1 2.8087(14) y
N1 C1 1.317(11) ?
N1 C5 1.458(11) ?
N1 C2 1.464(12) ?
N2 C6 1.330(11) ?
N2 C7 1.464(11) ?
N2 C10 1.474(12) ?
O1 C3 1.414(12) ?
O1 C4 1.423(12) ?
O2 C8 1.408(12) ?
O2 C9 1.419(12) ?
S1 C1 1.748(9) ?
S2 C1 1.716(9) ?
S3 C6 1.740(8) ?
S4 C6 1.702(8) ?
C2 C3 1.510(13) ?
C2 H2A 0.9700 ?
C2 H2B 0.9700 ?
C3 H3A 0.9700 ?
C3 H3B 0.9700 ?
C4 C5 1.517(14) ?
C4 H4A 0.9700 ?
C4 H4B 0.9700 ?
C5 H5A 0.9700 ?
C5 H5B 0.9700 ?
C7 C8 1.518(13) ?
C7 H7A 0.9700 ?
C7 H7B 0.9700 ?
C8 H8A 0.9700 ?
C8 H8B 0.9700 ?
C9 C10 1.495(14) ?
C9 H9A 0.9700 ?
C9 H9B 0.9700 ?
C10 H10A 0.9700 ?
C10 H10B 0.9700 ?
